data_4511099
loop_
_publ_author_name
'Lemmerer, Andreas'
'Bourne, Susan A.'
'Fernandes, Manuel A.'

_publ_section_title
;
 Centrosymmetric and NoncentrosymmetricR44(12) Rings As Primary Motifs in
 Salts of Sulfonate Anions and Chiral Primary Ammonium Cations: Their
 Occurrence in Hydrates, Nonhydrates, and the Z\"ollner Illusion
;
_journal_issue 5
_journal_name_full 'Crystal Growth &amp; Design'
_journal_page_first 2265
_journal_paper_doi 10.1021/cg8010585
_journal_volume 9
_journal_year 2009
_chemical_formula_moiety '2(C8 H12 N), C10 H6 O6 S2'
_chemical_formula_sum 'C26 H30 N2 O6 S2'
_chemical_formula_weight 530.64
_chemical_name_systematic
;
 ((R)-1-phenylethylammonium)2\\times (naphthalene-1,5-disulfonate)
;
_space_group_IT_number 13
_symmetry_cell_setting monoclinic
_symmetry_space_group_name_Hall '-P 2yc'
_symmetry_space_group_name_H-M 'P 1 2/c 1'
_atom_sites_solution_hydrogens geom
_atom_sites_solution_primary direct
_atom_sites_solution_secondary difmap
_audit_conform_dict_location ftp://ftp.iucr.org/pub/cif_core.dic
_audit_conform_dict_name cif_core.dic
_audit_conform_dict_version 2.3
_audit_creation_date 2008-09-19T14:46:08-00:00
_audit_creation_method 'WinGX routine CIF_UPDATE'
_cell_angle_alpha 90
_cell_angle_beta 93.74(3)
_cell_angle_gamma 90
_cell_formula_units_Z 4
_cell_length_a 10.689(2)
_cell_length_b 11.221(2)
_cell_length_c 21.392(4)
_cell_measurement_reflns_used 59143
_cell_measurement_temperature 173(2)
_cell_measurement_theta_max 28.28
_cell_measurement_theta_min 0.41
_cell_volume 2560.3(8)
_computing_cell_refinement 'DENZO-SMN (Otwinowski & Minor, 1997)'
_computing_data_collection 'COLLECT (Nonius, 2000)'
_computing_data_reduction DENZO-SMN
_computing_molecular_graphics
;
Ortep-3 for Windows (Farrugia, 1997) and DIAMOND (Brandenburg, 1999)
;
_computing_publication_material
;
WinGX publication routines (Farrugia, 1999) and PLATON (Spek, 2002)
;
_computing_structure_refinement 'SHELXL-97 (Sheldrick, 1997)'
_computing_structure_solution 'SHELXS-97 (Sheldrick, 1997)'
_diffrn_ambient_temperature 173(2)
_diffrn_measured_fraction_theta_full 0.995
_diffrn_measured_fraction_theta_max 0.995
_diffrn_measurement_device_type 'Nonius KappaCCD area-detector'
_diffrn_measurement_method '1.6\% \w and \p scans'
_diffrn_radiation_monochromator graphite
_diffrn_radiation_type MoK\a
_diffrn_radiation_wavelength 0.71073
_diffrn_reflns_av_R_equivalents 0.0852
_diffrn_reflns_av_unetI/netI 0.0499
_diffrn_reflns_limit_h_max 14
_diffrn_reflns_limit_h_min -13
_diffrn_reflns_limit_k_max 14
_diffrn_reflns_limit_k_min -14
_diffrn_reflns_limit_l_max 28
_diffrn_reflns_limit_l_min -27
_diffrn_reflns_number 56894
_diffrn_reflns_theta_full 28
_diffrn_reflns_theta_max 28
_diffrn_reflns_theta_min 1.81
_diffrn_standards_number 0
_exptl_absorpt_coefficient_mu 0.252
_exptl_absorpt_correction_T_max 0.985
_exptl_absorpt_correction_T_min 0.928
_exptl_absorpt_correction_type integration
_exptl_crystal_colour colourless
_exptl_crystal_density_diffrn 1.377
_exptl_crystal_density_method 'not measured'
_exptl_crystal_description plate
_exptl_crystal_F_000 1120
_exptl_crystal_size_max 0.25
_exptl_crystal_size_mid 0.23
_exptl_crystal_size_min 0.06
_refine_diff_density_max 0.41
_refine_diff_density_min -0.695
_refine_diff_density_rms 0.097
_refine_ls_extinction_method none
_refine_ls_goodness_of_fit_ref 1.239
_refine_ls_hydrogen_treatment mixed
_refine_ls_matrix_type full
_refine_ls_number_parameters 444
_refine_ls_number_reflns 6156
_refine_ls_number_restraints 762
_refine_ls_restrained_S_all 1.174
_refine_ls_R_factor_all 0.1108
_refine_ls_R_factor_gt 0.0816
_refine_ls_shift/su_max 0
_refine_ls_shift/su_mean 0
_refine_ls_structure_factor_coef Fsqd
_refine_ls_weighting_details 'calc w=1/[\s^2^(Fo^2^)+(0.0000P)^2^+13.2349P] where P=(Fo^2^+2Fc^2^)/3'
_refine_ls_weighting_scheme calc
_refine_ls_wR_factor_gt 0.1851
_refine_ls_wR_factor_ref 0.1941
_reflns_number_gt 4576
_reflns_number_total 6156
_reflns_threshold_expression >2sigma(I)
_cod_data_source_file cg8010585_si_003.cif
_cod_data_source_block 5a
_cod_depositor_comments
;
 Replacing the "&#x0095;" substring with the "\\times " substring in the
 _chemical_name_systematic data items value.

 Antanas Vaitkus,
 2017-03-29

The following automatic conversions were performed:

'_symmetry_cell_setting' value 'Monoclinic' changed to 'monoclinic'
according to
/usr/data/users/saulius/automatic-downloads/retrospective/ACS/lib/dictionaries/cif_core.dic
dictionary named 'cif_core.dic' version 2.4.2 from 2011-04-26.

Automatic conversion script
Id: cif_fix_values 2281 2013-09-26 08:29:07Z andrius 
;
_cod_original_cell_volume 2560.2(8)
_cod_original_sg_symbol_H-M P2/c
_cod_database_code 4511099

loop_
_symmetry_equiv_pos_as_xyz
'x, y, z'
'-x, y, -z+1/2'
'-x, -y, -z'
'x, -y, z-1/2'

loop_
_atom_site_label
_atom_site_type_symbol
_atom_site_fract_x
_atom_site_fract_y
_atom_site_fract_z
_atom_site_U_iso_or_equiv
_atom_site_adp_type
_atom_site_occupancy
_atom_site_symmetry_multiplicity
_atom_site_calc_flag
_atom_site_refinement_flags
_atom_site_disorder_assembly
_atom_site_disorder_group
C1 C 0.7025(4) -0.0808(3) 0.26212(18) 0.0156(7) Uani 1 1 d U . .
C2 C 0.6143(4) -0.0979(3) 0.30466(19) 0.0203(8) Uani 1 1 d U . .
H2 H 0.5723 -0.0313 0.321 0.024 Uiso 1 1 calc R . .
C3 C 0.5856(4) -0.2137(4) 0.3242(2) 0.0216(8) Uani 1 1 d U . .
H3 H 0.524 -0.225 0.3538 0.026 Uiso 1 1 calc R . .
C4 C 0.6454(4) -0.3103(3) 0.3011(2) 0.0210(8) Uani 1 1 d U . .
H4 H 0.6242 -0.388 0.3144 0.025 Uiso 1 1 calc R . .
C4A C 0.7379(3) -0.2962(3) 0.25774(18) 0.0153(7) Uani 1 1 d U . .
C5 C 0.8051(4) -0.3940(3) 0.23232(18) 0.0157(7) Uani 1 1 d U . .
C6 C 0.8947(4) -0.3772(3) 0.19097(19) 0.0190(8) Uani 1 1 d U . .
H6 H 0.9374 -0.4436 0.1749 0.023 Uiso 1 1 calc R . .
C7 C 0.9242(4) -0.2609(4) 0.1719(2) 0.0218(8) Uani 1 1 d U . .
H7 H 0.987 -0.2494 0.1431 0.026 Uiso 1 1 calc R . .
C8 C 0.8638(4) -0.1648(3) 0.19439(19) 0.0198(8) Uani 1 1 d U . .
H8 H 0.8856 -0.087 0.1813 0.024 Uiso 1 1 calc R . .
C8A C 0.7688(4) -0.1790(3) 0.23709(17) 0.0152(7) Uani 1 1 d U . .
O1 O 0.8602(3) 0.0897(3) 0.24022(15) 0.0259(7) Uani 1 1 d U . .
O2 O 0.6723(3) 0.0732(3) 0.17137(14) 0.0283(7) Uani 1 1 d U . .
O3 O 0.6602(3) 0.1450(2) 0.27768(15) 0.0276(7) Uani 1 1 d U . .
O4 O 0.8433(3) -0.6204(3) 0.21547(16) 0.0312(7) Uani 1 1 d U . .
O5 O 0.8246(3) -0.5515(3) 0.32211(14) 0.0277(7) Uani 1 1 d U . .
O6 O 0.6414(3) -0.5614(2) 0.25012(15) 0.0249(6) Uani 1 1 d U . .
S1 S 0.72524(9) 0.06828(8) 0.23575(5) 0.0184(2) Uani 1 1 d U . .
S2 S 0.77680(9) -0.54406(8) 0.25663(5) 0.0182(2) Uani 1 1 d U . .
C10A C 0.4465(8) 0.2595(7) 0.0542(4) 0.027(2) Uani 0.491(10) 1 d PGU A 1
C11A C 0.4616(9) 0.1365(7) 0.0523(4) 0.036(2) Uani 0.491(10) 1 d PGU A 1
H11A H 0.5157 0.0979 0.083 0.043 Uiso 0.491(10) 1 calc PR A 1
C12A C 0.3974(10) 0.0701(8) 0.0057(5) 0.045(3) Uani 0.491(10) 1 d PGU A 1
H12A H 0.4077 -0.0139 0.0044 0.054 Uiso 0.491(10) 1 calc PR A 1
C13A C 0.3182(12) 0.1266(12) -0.0391(5) 0.048(3) Uani 0.491(10) 1 d PGU A 1
H13A H 0.2744 0.0812 -0.071 0.058 Uiso 0.491(10) 1 calc PR A 1
C14A C 0.3032(13) 0.2496(12) -0.0373(6) 0.046(3) Uani 0.491(10) 1 d PGU A 1
H14A H 0.2491 0.2883 -0.0679 0.056 Uiso 0.491(10) 1 calc PR A 1
C15A C 0.3674(11) 0.3160(8) 0.0093(6) 0.037(2) Uani 0.491(10) 1 d PGU A 1
H15A H 0.3571 0.4001 0.0106 0.044 Uiso 0.491(10) 1 calc PR A 1
C16A C 0.5272(9) 0.3331(7) 0.1016(4) 0.0241(19) Uani 0.491(10) 1 d PDU A 1
H16A H 0.6173 0.3304 0.0918 0.029 Uiso 0.491(10) 1 calc PR A 1
C17A C 0.4822(13) 0.4622(9) 0.1062(8) 0.037(3) Uani 0.491(10) 1 d PDU A 1
H17A H 0.4974 0.5044 0.0673 0.055 Uiso 0.491(10) 1 calc PR A 1
H17B H 0.5282 0.5017 0.1415 0.055 Uiso 0.491(10) 1 calc PR A 1
H17C H 0.3923 0.4631 0.1127 0.055 Uiso 0.491(10) 1 calc PR A 1
N1A N 0.511(3) 0.284(4) 0.1673(11) 0.028(5) Uani 0.491(10) 1 d PDU A 1
H1A1 H 0.4288 0.2651 0.171 0.043 Uiso 0.491(10) 1 calc PR A 1
H1A2 H 0.5346 0.3405 0.1963 0.043 Uiso 0.491(10) 1 calc PR A 1
H1A3 H 0.5589 0.2179 0.1738 0.043 Uiso 0.491(10) 1 calc PR A 1
C10B C 0.4000(8) 0.2849(6) 0.0605(4) 0.028(2) Uani 0.509(10) 1 d PGU A 2
C11B C 0.3581(11) 0.3413(7) 0.0051(5) 0.042(2) Uani 0.509(10) 1 d PGU A 2
H11B H 0.3602 0.4257 0.0023 0.05 Uiso 0.509(10) 1 calc PR A 2
C12B C 0.3131(14) 0.2740(11) -0.0461(5) 0.046(3) Uani 0.509(10) 1 d PGU A 2
H12B H 0.2845 0.3125 -0.0839 0.056 Uiso 0.509(10) 1 calc PR A 2
C13B C 0.3101(11) 0.1504(11) -0.0419(4) 0.043(3) Uani 0.509(10) 1 d PGU A 2
H13B H 0.2793 0.1044 -0.0769 0.051 Uiso 0.509(10) 1 calc PR A 2
C14B C 0.3520(9) 0.0941(7) 0.0134(4) 0.039(2) Uani 0.509(10) 1 d PGU A 2
H14B H 0.3499 0.0096 0.0162 0.046 Uiso 0.509(10) 1 calc PR A 2
C15B C 0.3970(9) 0.1614(6) 0.0646(3) 0.034(2) Uani 0.509(10) 1 d PGU A 2
H15B H 0.4257 0.1229 0.1024 0.041 Uiso 0.509(10) 1 calc PR A 2
C16B C 0.4489(8) 0.3632(7) 0.1157(4) 0.0229(18) Uani 0.509(10) 1 d PDU A 2
H16B H 0.3754 0.3991 0.1354 0.027 Uiso 0.509(10) 1 calc PR A 2
C17B C 0.5365(13) 0.4640(10) 0.0978(7) 0.038(3) Uani 0.509(10) 1 d PDU A 2
H17D H 0.6152 0.43 0.0848 0.057 Uiso 0.509(10) 1 calc PR A 2
H17E H 0.554 0.5163 0.1339 0.057 Uiso 0.509(10) 1 calc PR A 2
H17F H 0.4963 0.51 0.0631 0.057 Uiso 0.509(10) 1 calc PR A 2
N1B N 0.523(3) 0.288(4) 0.1648(11) 0.022(3) Uani 0.509(10) 1 d PDU A 2
H1B1 H 0.5703 0.2333 0.1453 0.032 Uiso 0.509(10) 1 calc PR A 2
H1B2 H 0.4687 0.2487 0.1888 0.032 Uiso 0.509(10) 1 calc PR A 2
H1B3 H 0.5738 0.3355 0.1895 0.032 Uiso 0.509(10) 1 calc PR A 2
C18A C 0.9313(7) 0.2326(8) 0.0560(3) 0.0257(19) Uani 0.549(9) 1 d PGU B 1
C19A C 1.0021(5) 0.3183(9) 0.0274(4) 0.037(2) Uani 0.549(9) 1 d PGU B 1
H19A H 1.0847 0.3359 0.0439 0.045 Uiso 0.549(9) 1 calc PR B 1
C20A C 0.9521(8) 0.3782(7) -0.0253(3) 0.042(2) Uani 0.549(9) 1 d PGU B 1
H20A H 1.0004 0.4368 -0.0449 0.05 Uiso 0.549(9) 1 calc PR B 1
C21A C 0.8312(9) 0.3524(7) -0.0495(3) 0.042(2) Uani 0.549(9) 1 d PGU B 1
H21A H 0.797 0.3934 -0.0855 0.05 Uiso 0.549(9) 1 calc PR B 1
C22A C 0.7604(6) 0.2667(8) -0.0209(4) 0.044(2) Uani 0.549(9) 1 d PGU B 1
H22A H 0.6778 0.2491 -0.0374 0.053 Uiso 0.549(9) 1 calc PR B 1
C23A C 0.8104(7) 0.2068(7) 0.0319(4) 0.036(2) Uani 0.549(9) 1 d PGU B 1
H23A H 0.762 0.1483 0.0514 0.044 Uiso 0.549(9) 1 calc PR B 1
C24A C 0.9872(9) 0.1603(7) 0.1100(4) 0.0270(17) Uani 0.549(9) 1 d PDU B 1
H24A H 0.9201 0.1073 0.1249 0.032 Uiso 0.549(9) 1 calc PR B 1
C25A C 1.0964(11) 0.0816(12) 0.0925(5) 0.043(3) Uani 0.549(9) 1 d PDU B 1
H25A H 1.0661 0.0227 0.0612 0.065 Uiso 0.549(9) 1 calc PR B 1
H25B H 1.1319 0.0404 0.1299 0.065 Uiso 0.549(9) 1 calc PR B 1
H25C H 1.161 0.1312 0.075 0.065 Uiso 0.549(9) 1 calc PR B 1
N2A N 1.032(3) 0.242(2) 0.1640(8) 0.018(3) Uani 0.549(9) 1 d PDU B 1
H2A1 H 1.0887 0.295 0.1505 0.027 Uiso 0.549(9) 1 calc PR B 1
H2A2 H 1.068 0.1978 0.1958 0.027 Uiso 0.549(9) 1 calc PR B 1
H2A3 H 0.9651 0.2825 0.1778 0.027 Uiso 0.549(9) 1 calc PR B 1
C18B C 0.8317(8) 0.2035(9) 0.0581(4) 0.035(2) Uani 0.451(9) 1 d PGU B 2
H18B H 0.8105 0.1516 0.0908 0.042 Uiso 0.451(9) 1 calc PR B 2
C19B C 0.7389(6) 0.2450(9) 0.0150(6) 0.045(3) Uani 0.451(9) 1 d PGU B 2
H19B H 0.6542 0.2214 0.0183 0.054 Uiso 0.451(9) 1 calc PR B 2
C20B C 0.7699(9) 0.3210(9) -0.0329(4) 0.045(3) Uani 0.451(9) 1 d PGU B 2
H20B H 0.7065 0.3494 -0.0624 0.054 Uiso 0.451(9) 1 calc PR B 2
C21B C 0.8938(11) 0.3555(9) -0.0377(4) 0.043(3) Uani 0.451(9) 1 d PGU B 2
H21B H 0.9151 0.4074 -0.0705 0.051 Uiso 0.451(9) 1 calc PR B 2
C22B C 0.9867(7) 0.3140(10) 0.0053(5) 0.033(2) Uani 0.451(9) 1 d PGU B 2
H22B H 1.0714 0.3376 0.0021 0.04 Uiso 0.451(9) 1 calc PR B 2
C23B C 0.9556(7) 0.2380(10) 0.0533(4) 0.023(2) Uani 0.451(9) 1 d PGU B 2
C24B C 1.0556(10) 0.1887(8) 0.0996(4) 0.0203(19) Uani 0.451(9) 1 d PDU B 2
H24B H 1.1393 0.2215 0.0903 0.024 Uiso 0.451(9) 1 calc PR B 2
C25B C 1.0608(13) 0.0528(8) 0.1004(7) 0.029(3) Uiso 0.451(9) 1 d PDU B 2
H25D H 0.9765 0.0209 0.1048 0.043 Uiso 0.451(9) 1 calc PR B 2
H25E H 1.1167 0.0261 0.1358 0.043 Uiso 0.451(9) 1 calc PR B 2
H25F H 1.0924 0.0241 0.0612 0.043 Uiso 0.451(9) 1 calc PR B 2
N2B N 1.025(4) 0.224(3) 0.1661(9) 0.018(4) Uani 0.451(9) 1 d PDU B 2
H2B1 H 1.0452 0.3016 0.1728 0.026 Uiso 0.451(9) 1 calc PR B 2
H2B2 H 1.0708 0.1775 0.1942 0.026 Uiso 0.451(9) 1 calc PR B 2
H2B3 H 0.9421 0.2125 0.1707 0.026 Uiso 0.451(9) 1 calc PRU B 2

loop_
_atom_site_aniso_label
_atom_site_aniso_U_11
_atom_site_aniso_U_22
_atom_site_aniso_U_33
_atom_site_aniso_U_23
_atom_site_aniso_U_13
_atom_site_aniso_U_12
C1 0.0165(18) 0.0107(14) 0.0191(18) -0.0018(13) -0.0021(13) 0.0019(13)
C2 0.022(2) 0.0143(16) 0.025(2) -0.0024(15) 0.0043(15) 0.0029(15)
C3 0.019(2) 0.0186(18) 0.028(2) 0.0014(16) 0.0073(16) 0.0031(15)
C4 0.022(2) 0.0153(17) 0.026(2) 0.0039(15) 0.0054(15) 0.0009(15)
C4A 0.0146(17) 0.0133(15) 0.0175(18) 0.0002(13) -0.0014(13) 0.0005(13)
C5 0.0148(17) 0.0119(14) 0.0200(18) -0.0011(13) -0.0020(14) 0.0022(13)
C6 0.0190(19) 0.0162(16) 0.022(2) -0.0028(15) 0.0018(14) 0.0027(14)
C7 0.022(2) 0.0218(18) 0.022(2) 0.0009(15) 0.0069(15) -0.0014(15)
C8 0.024(2) 0.0159(17) 0.0191(19) 0.0014(14) 0.0027(15) -0.0021(15)
C8A 0.0173(18) 0.0125(15) 0.0152(18) -0.0012(13) -0.0038(13) 0.0008(13)
O1 0.0187(14) 0.0188(14) 0.0404(18) -0.0018(13) 0.0020(12) -0.0037(11)
O2 0.0375(18) 0.0219(15) 0.0244(15) 0.0051(12) -0.0061(13) -0.0005(13)
O3 0.0338(17) 0.0148(13) 0.0351(17) -0.0025(12) 0.0104(14) 0.0058(12)
O4 0.0380(18) 0.0142(13) 0.0427(18) -0.0023(13) 0.0127(15) 0.0065(13)
O5 0.0346(17) 0.0199(14) 0.0273(15) 0.0074(12) -0.0078(13) 0.0008(13)
O6 0.0197(14) 0.0172(14) 0.0374(17) -0.0039(12) -0.0009(12) -0.0037(11)
S1 0.0202(5) 0.0115(4) 0.0236(5) 0.0001(4) 0.0012(4) 0.0009(4)
S2 0.0183(5) 0.0120(4) 0.0241(5) 0.0001(4) 0.0004(4) 0.0014(4)
C10A 0.030(5) 0.031(4) 0.021(4) 0.001(3) 0.001(3) 0.001(4)
C11A 0.040(6) 0.031(4) 0.035(5) -0.010(4) -0.009(4) 0.005(4)
C12A 0.043(6) 0.040(5) 0.051(5) -0.018(4) -0.007(5) 0.002(5)
C13A 0.040(6) 0.065(6) 0.037(5) -0.014(5) -0.007(4) -0.008(5)
C14A 0.040(6) 0.062(6) 0.035(5) 0.016(5) -0.012(4) -0.011(5)
C15A 0.039(5) 0.038(4) 0.033(5) 0.015(4) -0.002(4) -0.004(4)
C16A 0.023(4) 0.021(3) 0.029(4) 0.005(3) 0.007(3) -0.006(3)
C17A 0.048(8) 0.024(4) 0.039(7) 0.005(4) 0.006(7) 0.005(5)
N1A 0.037(11) 0.026(8) 0.021(5) 0.003(5) -0.008(6) -0.012(8)
C10B 0.030(5) 0.027(4) 0.027(3) 0.000(3) 0.001(4) 0.002(3)
C11B 0.046(6) 0.045(5) 0.033(4) 0.008(3) -0.004(4) -0.003(5)
C12B 0.050(6) 0.059(5) 0.029(4) 0.014(4) -0.005(4) -0.014(5)
C13B 0.036(5) 0.058(5) 0.032(4) -0.006(4) -0.010(4) -0.011(5)
C14B 0.044(6) 0.034(4) 0.036(4) -0.011(3) -0.006(5) 0.004(4)
C15B 0.047(6) 0.031(4) 0.023(4) -0.005(3) -0.001(4) -0.002(4)
C16B 0.021(4) 0.022(4) 0.026(4) 0.001(3) 0.004(3) 0.002(3)
C17B 0.056(9) 0.027(5) 0.031(6) 0.009(4) 0.004(6) -0.015(5)
N1B 0.018(6) 0.022(7) 0.025(5) 0.006(5) 0.003(4) -0.008(5)
C18A 0.028(4) 0.028(4) 0.021(4) -0.004(3) 0.000(3) -0.001(3)
C19A 0.041(4) 0.042(5) 0.029(5) 0.007(4) 0.000(3) -0.009(4)
C20A 0.054(5) 0.042(5) 0.030(5) 0.009(4) 0.000(4) -0.005(4)
C21A 0.052(6) 0.050(5) 0.023(4) 0.001(3) -0.005(4) 0.008(5)
C22A 0.037(4) 0.055(6) 0.037(5) 0.003(5) -0.011(4) 0.000(4)
C23A 0.025(4) 0.047(5) 0.035(5) 0.003(4) -0.006(3) -0.004(3)
C24A 0.032(4) 0.025(4) 0.024(4) -0.006(2) -0.002(3) 0.001(3)
C25A 0.053(7) 0.049(6) 0.028(5) -0.006(5) 0.012(5) 0.024(5)
N2A 0.021(7) 0.009(8) 0.023(4) 0.002(3) -0.004(4) 0.001(5)
C18B 0.023(4) 0.042(5) 0.039(6) 0.003(5) -0.006(4) -0.002(4)
C19B 0.034(5) 0.052(6) 0.047(6) -0.002(5) -0.016(4) 0.000(5)
C20B 0.052(5) 0.043(7) 0.038(6) -0.004(4) -0.017(5) 0.015(6)
C21B 0.056(7) 0.047(6) 0.024(5) 0.008(4) 0.000(5) 0.015(6)
C22B 0.039(4) 0.039(5) 0.021(6) 0.006(4) 0.006(4) 0.007(4)
C23B 0.024(4) 0.023(5) 0.023(4) 0.000(3) 0.005(3) 0.006(4)
C24B 0.015(4) 0.023(4) 0.023(4) 0.001(3) 0.005(3) 0.003(3)
N2B 0.024(7) 0.006(8) 0.022(4) -0.002(5) 0.002(4) -0.007(6)

loop_
_atom_type_symbol
_atom_type_description
_atom_type_scat_dispersion_real
_atom_type_scat_dispersion_imag
_atom_type_scat_source
C C 0.0033 0.0016 'International Tables Vol C Tables 4.2.6.8 and 6.1.1.4'
H H 0 0 'International Tables Vol C Tables 4.2.6.8 and 6.1.1.4'
N N 0.0061 0.0033 'International Tables Vol C Tables 4.2.6.8 and 6.1.1.4'
O O 0.0106 0.006 'International Tables Vol C Tables 4.2.6.8 and 6.1.1.4'
S S 0.1246 0.1234 'International Tables Vol C Tables 4.2.6.8 and 6.1.1.4'

loop_
_exptl_crystal_face_index_h
_exptl_crystal_face_index_k
_exptl_crystal_face_index_l
_exptl_crystal_face_perp_dist
0 0 -1 0.03
0 0 1 0.03
1 -1 0 0.115
-1 17 -1 0.067
-1 -1 0 0.117

loop_
_geom_angle_atom_site_label_1
_geom_angle_atom_site_label_2
_geom_angle_atom_site_label_3
_geom_angle
C2 C1 C8A 121.4(3)
C2 C1 S1 117.1(3)
C8A C1 S1 121.4(3)
C1 C2 C3 120.1(4)
C1 C2 H2 119.9
C3 C2 H2 119.9
C4 C3 C2 120.6(4)
C4 C3 H3 119.7
C2 C3 H3 119.7
C3 C4 C4A 121.0(4)
C3 C4 H4 119.5
C4A C4 H4 119.5
C4 C4A C8A 119.4(3)
C4 C4A C5 123.6(3)
C8A C4A C5 117.0(3)
C6 C5 C4A 122.1(3)
C6 C5 S2 117.3(3)
C4A C5 S2 120.6(3)
C5 C6 C7 119.8(4)
C5 C6 H6 120.1
C7 C6 H6 120.1
C8 C7 C6 120.8(4)
C8 C7 H7 119.6
C6 C7 H7 119.6
C7 C8 C8A 120.9(4)
C7 C8 H8 119.5
C8A C8 H8 119.5
C8 C8A C1 123.2(3)
C8 C8A C4A 119.4(3)
C1 C8A C4A 117.4(3)
O3 S1 O2 112.92(19)
O3 S1 O1 111.87(19)
O2 S1 O1 112.2(2)
O3 S1 C1 106.25(18)
O2 S1 C1 106.36(18)
O1 S1 C1 106.72(18)
O4 S2 O6 112.74(19)
O4 S2 O5 113.2(2)
O6 S2 O5 111.53(19)
O4 S2 C5 106.28(18)
O6 S2 C5 106.41(18)
O5 S2 C5 106.04(18)
C11A C10A C15A 120
C11A C10A C16A 119.6(6)
C15A C10A C16A 120.2(6)
C10A C11A C12A 120
C10A C11A H11A 120
C12A C11A H11A 120
C13A C12A C11A 120
C13A C12A H12A 120
C11A C12A H12A 120
C14A C13A C12A 120
C14A C13A H13A 120
C12A C13A H13A 120
C13A C14A C15A 120
C13A C14A H14A 120
C15A C14A H14A 120
C14A C15A C10A 120
C14A C15A H15A 120
C10A C15A H15A 120
C10A C16A N1A 108.8(19)
C10A C16A C17A 112.8(9)
N1A C16A C17A 103.0(17)
C10A C16A H16A 110.7
N1A C16A H16A 110.7
C17A C16A H16A 110.7
C11B C10B C15B 120
C11B C10B C16B 118.0(6)
C15B C10B C16B 122.0(6)
C10B C11B C12B 120
C10B C11B H11B 120
C12B C11B H11B 120
C13B C12B C11B 120
C13B C12B H12B 120
C11B C12B H12B 120
C12B C13B C14B 120
C12B C13B H13B 120
C14B C13B H13B 120
C13B C14B C15B 120
C13B C14B H14B 120
C15B C14B H14B 120
C14B C15B C10B 120
C14B C15B H15B 120
C10B C15B H15B 120
N1B C16B C17B 106.5(17)
N1B C16B C10B 110.2(18)
C17B C16B C10B 114.4(8)
N1B C16B H16B 108.5
C17B C16B H16B 108.5
C10B C16B H16B 108.5
C16B C17B H17D 109.5
C16B C17B H17E 109.5
H17D C17B H17E 109.5
C16B C17B H17F 109.5
H17D C17B H17F 109.5
H17E C17B H17F 109.5
C16B N1B H1B1 109.5
C16B N1B H1B2 109.5
H1B1 N1B H1B2 109.5
C16B N1B H1B3 109.5
H1B1 N1B H1B3 109.5
H1B2 N1B H1B3 109.5
C19A C18A C23A 120
C19A C18A C24A 120.8(6)
C23A C18A C24A 119.1(6)
C18A C19A C20A 120
C18A C19A H19A 120
C20A C19A H19A 120
C21A C20A C19A 120
C21A C20A H20A 120
C19A C20A H20A 120
C22A C21A C20A 120
C22A C21A H21A 120
C20A C21A H21A 120
C21A C22A C23A 120
C21A C22A H22A 120
C23A C22A H22A 120
C22A C23A C18A 120
C22A C23A H23A 120
C18A C23A H23A 120
C18A C24A N2A 110.2(14)
C18A C24A C25A 113.3(8)
N2A C24A C25A 109.1(15)
C18A C24A H24A 108.1
N2A C24A H24A 108.1
C25A C24A H24A 108.1
C19B C18B C23B 120
C19B C18B H18B 120
C23B C18B H18B 120
C18B C19B C20B 120
C18B C19B H19B 120
C20B C19B H19B 120
C21B C20B C19B 120
C21B C20B H20B 120
C19B C20B H20B 120
C20B C21B C22B 120
C20B C21B H21B 120
C22B C21B H21B 120
C21B C22B C23B 120
C21B C22B H22B 120
C23B C22B H22B 120
C22B C23B C18B 120
C22B C23B C24B 121.0(7)
C18B C23B C24B 119.0(7)
C23B C24B C25B 113.3(10)
C23B C24B N2B 109.4(18)
C25B C24B N2B 104.8(16)
C23B C24B H24B 109.7
C25B C24B H24B 109.7
N2B C24B H24B 109.7
C24B C25B H25D 109.5
C24B C25B H25E 109.5
H25D C25B H25E 109.5
C24B C25B H25F 109.5
H25D C25B H25F 109.5
H25E C25B H25F 109.5
C24B N2B H2B1 109.5
C24B N2B H2B2 109.5
H2B1 N2B H2B2 109.5
C24B N2B H2B3 109.5
H2B1 N2B H2B3 109.5
H2B2 N2B H2B3 109.5

loop_
_geom_bond_atom_site_label_1
_geom_bond_atom_site_label_2
_geom_bond_distance
C1 C2 1.366(6)
C1 C8A 1.432(5)
C1 S1 1.787(4)
C2 C3 1.405(5)
C2 H2 0.95
C3 C4 1.368(5)
C3 H3 0.95
C4 C4A 1.408(5)
C4 H4 0.95
C4A C8A 1.433(5)
C4A C5 1.437(5)
C5 C6 1.359(5)
C5 S2 1.794(4)
C6 C7 1.409(5)
C6 H6 0.95
C7 C8 1.360(6)
C7 H7 0.95
C8 C8A 1.418(5)
C8 H8 0.95
O1 S1 1.459(3)
O2 S1 1.456(3)
O3 S1 1.453(3)
O4 S2 1.448(3)
O5 S2 1.462(3)
O6 S2 1.458(3)
C10A C11A 1.39
C10A C15A 1.39
C10A C16A 1.530(11)
C11A C12A 1.39
C11A H11A 0.95
C12A C13A 1.39
C12A H12A 0.95
C13A C14A 1.39
C13A H13A 0.95
C14A C15A 1.39
C14A H14A 0.95
C15A H15A 0.95
C16A N1A 1.530(12)
C16A C17A 1.531(8)
C16A H16A 1
C17A H17A 0.98
C17A H17B 0.98
C17A H17C 0.98
N1A H1A1 0.91
N1A H1A2 0.91
N1A H1A3 0.91
C10B C11B 1.39
C10B C15B 1.39
C10B C16B 1.536(11)
C11B C12B 1.39
C11B H11B 0.95
C12B C13B 1.39
C12B H12B 0.95
C13B C14B 1.39
C13B H13B 0.95
C14B C15B 1.39
C14B H14B 0.95
C15B H15B 0.95
C16B N1B 1.531(12)
C16B C17B 1.532(8)
C16B H16B 1
C17B H17D 0.98
C17B H17E 0.98
C17B H17F 0.98
N1B H1B1 0.91
N1B H1B2 0.91
N1B H1B3 0.91
C18A C19A 1.39
C18A C23A 1.39
C18A C24A 1.502(9)
C19A C20A 1.39
C19A H19A 0.95
C20A C21A 1.39
C20A H20A 0.95
C21A C22A 1.39
C21A H21A 0.95
C22A C23A 1.39
C22A H22A 0.95
C23A H23A 0.95
C24A N2A 1.528(11)
C24A C25A 1.530(8)
C24A H24A 1
C25A H25A 0.98
C25A H25B 0.98
C25A H25C 0.98
N2A H2A1 0.91
N2A H2A2 0.91
N2A H2A3 0.91
C18B C19B 1.39
C18B C23B 1.39
C18B H18B 0.95
C19B C20B 1.39
C19B H19B 0.95
C20B C21B 1.39
C20B H20B 0.95
C21B C22B 1.39
C21B H21B 0.95
C22B C23B 1.39
C22B H22B 0.95
C23B C24B 1.514(10)
C24B C25B 1.526(8)
C24B N2B 1.529(12)
C24B H24B 1
C25B H25D 0.98
C25B H25E 0.98
C25B H25F 0.98
N2B H2B1 0.91
N2B H2B2 0.91
N2B H2B3 0.91

loop_
_geom_torsion_atom_site_label_1
_geom_torsion_atom_site_label_2
_geom_torsion_atom_site_label_3
_geom_torsion_atom_site_label_4
_geom_torsion
C8A C1 C2 C3 -0.9(6)
S1 C1 C2 C3 175.7(3)
C1 C2 C3 C4 0.1(7)
C2 C3 C4 C4A 0.7(7)
C3 C4 C4A C8A -0.7(6)
C3 C4 C4A C5 179.3(4)
C4 C4A C5 C6 -179.4(4)
C8A C4A C5 C6 0.6(5)
C4 C4A C5 S2 -1.7(5)
C8A C4A C5 S2 178.3(3)
C4A C5 C6 C7 0.1(6)
S2 C5 C6 C7 -177.7(3)
C5 C6 C7 C8 -0.1(6)
C6 C7 C8 C8A -0.6(6)
C7 C8 C8A C1 180.0(4)
C7 C8 C8A C4A 1.2(6)
C2 C1 C8A C8 -177.9(4)
S1 C1 C8A C8 5.6(5)
C2 C1 C8A C4A 0.8(5)
S1 C1 C8A C4A -175.6(3)
C4 C4A C8A C8 178.8(4)
C5 C4A C8A C8 -1.2(5)
C4 C4A C8A C1 -0.1(5)
C5 C4A C8A C1 180.0(3)
C2 C1 S1 O3 12.5(4)
C8A C1 S1 O3 -170.9(3)
C2 C1 S1 O2 -108.1(3)
C8A C1 S1 O2 68.5(4)
C2 C1 S1 O1 132.0(3)
C8A C1 S1 O1 -51.4(4)
C6 C5 S2 O4 -11.1(4)
C4A C5 S2 O4 171.1(3)
C6 C5 S2 O6 -131.5(3)
C4A C5 S2 O6 50.7(4)
C6 C5 S2 O5 109.7(3)
C4A C5 S2 O5 -68.1(3)
C15A C10A C11A C12A 0
C16A C10A C11A C12A -174.0(8)
C10A C11A C12A C13A 0
C11A C12A C13A C14A 0
C12A C13A C14A C15A 0
C13A C14A C15A C10A 0
C11A C10A C15A C14A 0
C16A C10A C15A C14A 173.9(8)
C11A C10A C16A N1A -55.3(16)
C15A C10A C16A N1A 130.7(15)
C11A C10A C16A C17A -168.9(8)
C15A C10A C16A C17A 17.1(11)
C15B C10B C11B C12B 0
C16B C10B C11B C12B 180.0(8)
C10B C11B C12B C13B 0
C11B C12B C13B C14B 0
C12B C13B C14B C15B 0
C13B C14B C15B C10B 0
C11B C10B C15B C14B 0
C16B C10B C15B C14B -180.0(8)
C11B C10B C16B N1B -164.4(13)
C15B C10B C16B N1B 15.5(14)
C11B C10B C16B C17B -44.5(11)
C15B C10B C16B C17B 135.4(9)
C23A C18A C19A C20A 0
C24A C18A C19A C20A 175.2(9)
C18A C19A C20A C21A 0
C19A C20A C21A C22A 0
C20A C21A C22A C23A 0
C21A C22A C23A C18A 0
C19A C18A C23A C22A 0
C24A C18A C23A C22A -175.3(9)
C19A C18A C24A N2A 59.3(15)
C23A C18A C24A N2A -125.4(14)
C19A C18A C24A C25A -63.2(10)
C23A C18A C24A C25A 112.1(10)
C23B C18B C19B C20B 0
C18B C19B C20B C21B 0
C19B C20B C21B C22B 0
C20B C21B C22B C23B 0
C21B C22B C23B C18B 0
C21B C22B C23B C24B 178.2(10)
C19B C18B C23B C22B 0
C19B C18B C23B C24B -178.2(10)
C22B C23B C24B C25B -121.1(10)
C18B C23B C24B C25B 57.1(11)
C22B C23B C24B N2B 122.3(15)
C18B C23B C24B N2B -59.5(16)
